data_7030938
loop_
_publ_author_name
'Zamora, Matthew T.'
'Johnson, Kevin R. D.'
'H\"anninen, Mikko M'
'Hayes, Paul G.'

_publ_section_title
;
 Differences in the cyclometalation reactivity of
 bisphosphinimine-supported organo-rare earth complexes.
;
_journal_issue 28
_journal_name_full 'Dalton transactions (Cambridge, England : 2003)'
_journal_page_first 10739
_journal_page_last 10750
_journal_paper_doi 10.1039/c4dt00863d
_journal_volume 43
_journal_year 2014
_chemical_formula_moiety 'C100 H100 N6 O2 P4 Sm2, 2(C6 H6)'
_chemical_formula_sum 'C112 H112 N6 O2 P4 Sm2'
_chemical_formula_weight 1998.65
_chemical_name_systematic
;
 ?
;
_space_group_crystal_system monoclinic
_space_group_IT_number 14
_space_group_name_Hall '-P 2yn'
_space_group_name_H-M_alt 'P 1 21/n 1'
_symmetry_space_group_name_Hall '-P 2yn'
_symmetry_space_group_name_H-M 'P 1 21/n 1'
_atom_sites_solution_hydrogens geom
_audit_creation_date 2014-02-26
_audit_creation_method
;
Olex2 1.2
(compiled 2014.02.17 svn.r2891 for OlexSys, GUI svn.r4779)
;
_cell_angle_alpha 90
_cell_angle_beta 109.2030(10)
_cell_angle_gamma 90
_cell_formula_units_Z 2
_cell_length_a 15.9755(13)
_cell_length_b 17.8486(15)
_cell_length_c 17.3855(14)
_cell_measurement_reflns_used 9210
_cell_measurement_temperature 173(2)
_cell_measurement_theta_max 27.51
_cell_measurement_theta_min 2.40
_cell_volume 4681.5(7)
_computing_molecular_graphics 'Olex2 (Dolomanov et al., 2009)'
_computing_publication_material 'Olex2 (Dolomanov et al., 2009)'
_computing_structure_refinement 'ShelXL (Sheldrick, 2008)'
_diffrn_ambient_temperature 173.15
_diffrn_measured_fraction_theta_full 0.998
_diffrn_measured_fraction_theta_max 0.998
_diffrn_measurement_device_type 'Bruker APEX-II CCD'
_diffrn_measurement_method '\f and \w scans'
_diffrn_radiation_monochromator graphite
_diffrn_radiation_type MoK\a
_diffrn_radiation_wavelength 0.71073
_diffrn_reflns_av_R_equivalents 0.0219
_diffrn_reflns_av_unetI/netI 0.0155
_diffrn_reflns_Laue_measured_fraction_full 0.998
_diffrn_reflns_Laue_measured_fraction_max 0.998
_diffrn_reflns_limit_h_max 19
_diffrn_reflns_limit_h_min -19
_diffrn_reflns_limit_k_max 22
_diffrn_reflns_limit_k_min -22
_diffrn_reflns_limit_l_max 21
_diffrn_reflns_limit_l_min -21
_diffrn_reflns_number 48294
_diffrn_reflns_point_group_measured_fraction_full 0.998
_diffrn_reflns_point_group_measured_fraction_max 0.998
_diffrn_reflns_theta_full 26.000
_diffrn_reflns_theta_max 25.999
_diffrn_reflns_theta_min 1.685
_diffrn_standards_number 0
_exptl_absorpt_coefficient_mu 1.366
_exptl_absorpt_correction_T_max 0.864
_exptl_absorpt_correction_T_min 0.681
_exptl_absorpt_correction_type multi-scan
_exptl_absorpt_process_details 'SADABS-2012/1 (Bruker,2012) was used for absorption correction.'
_exptl_crystal_colour yellow
_exptl_crystal_colour_primary yellow
_exptl_crystal_density_diffrn 1.418
_exptl_crystal_description prism
_exptl_crystal_F_000 2052
_exptl_crystal_size_max 0.305
_exptl_crystal_size_mid 0.173
_exptl_crystal_size_min 0.11
_refine_diff_density_max 0.549
_refine_diff_density_min -0.305
_refine_diff_density_rms 0.057
_refine_ls_extinction_method none
_refine_ls_goodness_of_fit_ref 1.033
_refine_ls_hydrogen_treatment constr
_refine_ls_matrix_type full
_refine_ls_number_parameters 587
_refine_ls_number_reflns 9183
_refine_ls_number_restraints 48
_refine_ls_restrained_S_all 1.061
_refine_ls_R_factor_all 0.0244
_refine_ls_R_factor_gt 0.0199
_refine_ls_shift/su_max 0.005
_refine_ls_shift/su_mean 0.000
_refine_ls_structure_factor_coef Fsqd
_refine_ls_weighting_details 'w=1/[\s^2^(Fo^2^)+(0.0212P)^2^+4.1613P] where P=(Fo^2^+2Fc^2^)/3'
_refine_ls_weighting_scheme calc
_refine_ls_wR_factor_gt 0.0473
_refine_ls_wR_factor_ref 0.0499
_reflns_Friedel_coverage 0.000
_reflns_number_gt 8272
_reflns_number_total 9183
_reflns_threshold_expression 'I > 2\s(I)'
_cod_data_source_file c4dt00863d1.cif
_cod_data_source_block 3_ph13002
_cod_depositor_comments 'Adding full bibliography for 7030936--7030940.cif.'
_cod_database_code 7030938
_shelxl_version_number 2013-4
_shelx_space_group_comment
;
The symmetry employed for this shelxl refinement is uniquely defined
by the following loop, which should always be used as a source of
symmetry information in preference to the above space-group names.
They are only intended as comments.
;
_shelx_estimated_absorpt_t_max 0.864
_shelx_estimated_absorpt_t_min 0.681
_olex2_refinement_description
;
1. Fixed Uiso
 At 1.2 times of:
  All C(H) groups, All C(H,H) groups
 At 1.5 times of:
  All C(H,H,H) groups
2. Restrained distances
 C5S-C4S = C6S-C5S = C6S-C1S = C1S-C2S = C2S-C3S = C3S-C4S
 1.39 with sigma of 0.003
3. Uiso/Uaniso restraints and constraints
C1S \\sim C2S \\sim C3S \\sim C4S \\sim C5S \\sim C6S: within 1.7A with sigma
of 0.007 and sigma for terminal atoms of 0.01
Uanis(C17) \\sim Ueq: with sigma of 0.001 and sigma for terminal atoms of 0.002
4. Others
 Sof(C17B)=Sof(C18B)=Sof(H18B)=Sof(C19B)=Sof(H19B)=Sof(C20B)=Sof(C21B)=
 Sof(H21B)=Sof(C22B)=Sof(H22B)=Sof(C23B)=Sof(H23B)=Sof(C24B)=Sof(H24D)=
 Sof(H24E)=Sof(H24F)=Sof(C25B)=Sof(H25D)=Sof(H25E)=Sof(H25F)=1-FVAR(1)
 Sof(C17)=Sof(C18)=Sof(H18)=Sof(C19)=Sof(H19)=Sof(C20)=Sof(C21)=Sof(H21)=
 Sof(C22)=Sof(H22)=Sof(C23)=Sof(H23)=Sof(C24)=Sof(H24A)=Sof(H24B)=Sof(H24C)=
 Sof(C25)=Sof(H25A)=Sof(H25B)=Sof(H25C)=FVAR(1)
5.a Ternary CH refined with riding coordinates:
 C44(H44), C23(H23), C23B(H23B)
5.b Secondary CH2 refined with riding coordinates:
 C50(H50A,H50B), C48(H48A,H48B), C47(H47A,H47B), C49(H49A,H49B)
5.c Aromatic/amide H refined with riding coordinates:
 C18B(H18B), C19B(H19B), C21B(H21B), C22B(H22B), C18(H18), C19(H19), C21(H21),
 C22(H22), C16(H16), C12(H12), C13(H13), C6(H6), C14(H14), C10(H10), C7(H7),
 C8(H8), C9(H9), C15(H15), C3(H3), C2(H2), C37(H37), C33(H33), C34(H34),
 C31(H31), C28(H28), C30(H30), C29(H29), C35(H35), C36(H36), C43(H43), C40(H40),
  C42(H42), C1S(H1S), C2S(H2S), C5S(H5S), C6S(H6S), C4S(H4S), C3S(H3S)
5.d Fitted hexagon refined as free rotating group:
 C17B(C18B,C19B,C20B,C21B,C22B), C17(C18,C19,C20,C21,C22)
5.e Idealised Me refined as rotating group:
 C46(H46A,H46B,H46C), C45(H45A,H45B,H45C), C24(H24A,H24B,H24C), C25(H25A,H25B,
 H25C), C24B(H24D,H24E,H24F), C25B(H25D,H25E,H25F)
;

loop_
_space_group_symop_operation_xyz
'x, y, z'
'-x+1/2, y+1/2, -z+1/2'
'-x, -y, -z'
'x-1/2, -y-1/2, z-1/2'

loop_
_atom_site_label
_atom_site_type_symbol
_atom_site_fract_x
_atom_site_fract_y
_atom_site_fract_z
_atom_site_U_iso_or_equiv
_atom_site_adp_type
_atom_site_occupancy
_atom_site_site_symmetry_order
_atom_site_calc_flag
_atom_site_refinement_flags_posn
_atom_site_refinement_flags_adp
_atom_site_refinement_flags_occupancy
_atom_site_disorder_assembly
_atom_site_disorder_group
C17B C 0.7461(3) -0.0195(3) 0.0922(3) 0.0144(15) Uiso 0.439(7) 1 d . . P A 2
C18B C 0.7666(3) -0.0925(3) 0.1199(3) 0.0194(14) Uiso 0.439(7) 1 d G . P A 2
H18B H 0.8245 -0.1043 0.1551 0.023 Uiso 0.439(7) 1 calc R . P A 2
C19B C 0.7023(3) -0.1481(2) 0.0963(3) 0.0222(14) Uiso 0.439(7) 1 d G . P A 2
H19B H 0.7163 -0.1980 0.1152 0.027 Uiso 0.439(7) 1 calc R . P A 2
C20B C 0.6175(3) -0.1308(3) 0.0448(3) 0.0245(14) Uiso 0.439(7) 1 d G . P A 2
C21B C 0.5971(2) -0.0578(3) 0.0171(3) 0.0278(15) Uiso 0.439(7) 1 d G . P A 2
H21B H 0.5391 -0.0460 -0.0181 0.033 Uiso 0.439(7) 1 calc R . P A 2
C22B C 0.6614(3) -0.0022(2) 0.0407(3) 0.0264(15) Uiso 0.439(7) 1 d G . P A 2
H22B H 0.6474 0.0477 0.0218 0.032 Uiso 0.439(7) 1 calc R . P A 2
C17 C 0.7525(2) -0.02781(19) 0.1019(3) 0.0261(15) Uani 0.561(7) 1 d . U P A 1
C18 C 0.7814(2) -0.0988(2) 0.1319(3) 0.0317(12) Uani 0.561(7) 1 d G . P A 1
H18 H 0.8420 -0.1069 0.1623 0.038 Uiso 0.561(7) 1 calc R . P A 1
C19 C 0.7214(3) -0.15785(17) 0.1175(3) 0.0330(11) Uani 0.561(7) 1 d G . P A 1
H19 H 0.7412 -0.2064 0.1381 0.040 Uiso 0.561(7) 1 calc R . P A 1
C20 C 0.6327(2) -0.14593(19) 0.0731(3) 0.0341(11) Uani 0.561(7) 1 d G . P A 1
C21 C 0.60387(18) -0.0749(2) 0.0430(3) 0.0330(11) Uani 0.561(7) 1 d G . P A 1
H21 H 0.5432 -0.0668 0.0126 0.040 Uiso 0.561(7) 1 calc R . P A 1
C22 C 0.6638(2) -0.01589(18) 0.0574(3) 0.0289(10) Uani 0.561(7) 1 d G . P A 1
H22 H 0.6441 0.0326 0.0369 0.035 Uiso 0.561(7) 1 calc R . P A 1
Sm1 Sm 0.90365(2) 0.02671(2) 0.01120(2) 0.01683(3) Uani 1 1 d . . . . .
P1 P 0.83878(3) 0.09248(3) 0.18247(3) 0.02010(10) Uani 1 1 d . . . . .
C1 C 0.92734(13) 0.14703(11) 0.17302(12) 0.0224(4) Uani 1 1 d . . . . .
C11 C 0.87065(13) 0.04784(11) 0.28167(12) 0.0226(4) Uani 1 1 d . . . . .
C16 C 0.92334(14) -0.01591(12) 0.29281(13) 0.0291(5) Uani 1 1 d . . . . .
H16 H 0.9441 -0.0326 0.2504 0.035 Uiso 1 1 calc R . . . .
C5 C 0.74847(13) 0.15312(11) 0.18545(12) 0.0239(4) Uani 1 1 d . . . . .
C12 C 0.84393(15) 0.07288(13) 0.34576(13) 0.0327(5) Uani 1 1 d . . . . .
H12 H 0.8100 0.1175 0.3399 0.039 Uiso 1 1 calc R . . . .
C13 C 0.86667(17) 0.03291(15) 0.41839(14) 0.0401(6) Uani 1 1 d . . . . .
H13 H 0.8480 0.0502 0.4619 0.048 Uiso 1 1 calc R . . . .
C6 C 0.75413(15) 0.23060(12) 0.18191(14) 0.0311(5) Uani 1 1 d . . . . .
H6 H 0.8048 0.2533 0.1746 0.037 Uiso 1 1 calc R . . . .
C14 C 0.91602(16) -0.03150(14) 0.42738(14) 0.0375(5) Uani 1 1 d . . . . .
H14 H 0.9297 -0.0597 0.4763 0.045 Uiso 1 1 calc R . . . .
C10 C 0.67257(14) 0.12100(13) 0.19443(13) 0.0304(5) Uani 1 1 d . . . . .
H10 H 0.6675 0.0680 0.1960 0.036 Uiso 1 1 calc R . . . .
C7 C 0.68549(17) 0.27479(14) 0.18905(16) 0.0428(6) Uani 1 1 d . . . . .
H7 H 0.6896 0.3278 0.1868 0.051 Uiso 1 1 calc R . . . .
C8 C 0.61187(16) 0.24277(14) 0.19929(15) 0.0412(6) Uani 1 1 d . . . . .
H8 H 0.5658 0.2736 0.2052 0.049 Uiso 1 1 calc R . . . .
C9 C 0.60468(15) 0.16582(14) 0.20107(14) 0.0369(5) Uani 1 1 d . . . . .
H9 H 0.5530 0.1436 0.2069 0.044 Uiso 1 1 calc R . . . .
C15 C 0.94563(16) -0.05514(13) 0.36524(14) 0.0352(5) Uani 1 1 d . . . . .
H15 H 0.9816 -0.0987 0.3723 0.042 Uiso 1 1 calc R . . . .
N1 N 0.95273(10) 0.13330(9) 0.10676(9) 0.0203(3) Uani 1 1 d . . . . .
N2 N 0.81681(11) 0.03343(9) 0.10928(10) 0.0217(3) Uani 1 1 d . . . . .
C3 C 1.04051(16) 0.22377(14) 0.18311(14) 0.0373(6) Uani 1 1 d . . . . .
H3 H 1.0854 0.2609 0.2011 0.045 Uiso 1 1 calc R . . . .
C4 C 1.02229(13) 0.17981(10) 0.11334(11) 0.0205(4) Uani 1 1 d . . . . .
C2 C 0.97999(16) 0.20269(14) 0.22145(14) 0.0390(6) Uani 1 1 d . . . . .
H2 H 0.9756 0.2224 0.2707 0.047 Uiso 1 1 calc R . . . .
P2 P 1.07926(3) 0.16804(3) 0.04159(3) 0.01774(10) Uani 1 1 d . . . . .
C32 C 1.08113(13) 0.25740(10) -0.00666(11) 0.0218(4) Uani 1 1 d . . . . .
C37 C 1.15178(15) 0.27509(12) -0.03340(14) 0.0326(5) Uani 1 1 d . . . . .
H37 H 1.2025 0.2436 -0.0199 0.039 Uiso 1 1 calc R . . . .
C33 C 1.00826(15) 0.30440(12) -0.02594(13) 0.0320(5) Uani 1 1 d . . . . .
H33 H 0.9603 0.2932 -0.0069 0.038 Uiso 1 1 calc R . . . .
C34 C 1.00508(19) 0.36798(14) -0.07314(15) 0.0447(6) Uani 1 1 d . . . . .
H34 H 0.9546 0.3998 -0.0870 0.054 Uiso 1 1 calc R . . . .
C26 C 1.19138(12) 0.13891(11) 0.09322(11) 0.0207(4) Uani 1 1 d . . . . .
C27 C 1.21410(13) 0.06523(11) 0.07877(12) 0.0225(4) Uani 1 1 d . . . . .
C31 C 1.24868(14) 0.18871(12) 0.14875(13) 0.0285(4) Uani 1 1 d . . . . .
H31 H 1.2296 0.2380 0.1552 0.034 Uiso 1 1 calc R . . . .
C28 C 1.30177(14) 0.04593(12) 0.12644(14) 0.0297(5) Uani 1 1 d . . . . .
H28 H 1.3226 -0.0026 0.1194 0.036 Uiso 1 1 calc R . . . .
C30 C 1.33291(15) 0.16528(13) 0.19385(14) 0.0346(5) Uani 1 1 d . . . . .
H30 H 1.3723 0.1980 0.2320 0.041 Uiso 1 1 calc R . . . .
C29 C 1.35901(14) 0.09322(13) 0.18263(15) 0.0361(5) Uani 1 1 d . . . . .
H29 H 1.4165 0.0762 0.2137 0.043 Uiso 1 1 calc R . . . .
C35 C 1.0751(2) 0.38476(13) -0.09968(15) 0.0451(6) Uani 1 1 d . . . . .
H35 H 1.0730 0.4282 -0.1318 0.054 Uiso 1 1 calc R . . . .
C36 C 1.14775(18) 0.33909(14) -0.07991(15) 0.0445(6) Uani 1 1 d . . . . .
H36 H 1.1960 0.3512 -0.0982 0.053 Uiso 1 1 calc R . . . .
O1 O 0.79416(11) 0.13122(9) -0.05920(9) 0.0367(4) Uani 1 1 d . . . . .
C50 C 0.76145(15) 0.14851(14) -0.14431(13) 0.0354(5) Uani 1 1 d . . . . .
H50A H 0.6990 0.1323 -0.1689 0.042 Uiso 1 1 calc R . . . .
H50B H 0.7977 0.1238 -0.1735 0.042 Uiso 1 1 calc R . . . .
C48 C 0.74018(19) 0.25657(14) -0.07654(16) 0.0478(6) Uani 1 1 d . . . . .
H48A H 0.7718 0.3027 -0.0512 0.057 Uiso 1 1 calc R . . . .
H48B H 0.6756 0.2660 -0.0945 0.057 Uiso 1 1 calc R . . . .
C47 C 0.7648(2) 0.19146(15) -0.01785(15) 0.0528(8) Uani 1 1 d . . . . .
H47A H 0.8129 0.2061 0.0324 0.063 Uiso 1 1 calc R . . . .
H47B H 0.7130 0.1753 -0.0029 0.063 Uiso 1 1 calc R . . . .
C49 C 0.76906(19) 0.23163(16) -0.14731(16) 0.0500(7) Uani 1 1 d . . . . .
H49A H 0.7294 0.2520 -0.1996 0.060 Uiso 1 1 calc R . . . .
H49B H 0.8308 0.2472 -0.1396 0.060 Uiso 1 1 calc R . . . .
C38 C 0.98403(12) 0.09600(10) -0.10525(11) 0.0189(4) Uani 1 1 d . . . . .
C43 C 0.97334(13) 0.14934(11) -0.16723(11) 0.0225(4) Uani 1 1 d . . . . .
H43 H 1.0005 0.1973 -0.1557 0.027 Uiso 1 1 calc R . . . .
N3 N 1.02851(10) 0.10293(8) -0.02016(9) 0.0189(3) Uani 1 1 d . . . . .
C39 C 0.94895(12) 0.02292(10) -0.12160(11) 0.0197(4) Uani 1 1 d . . . . .
C40 C 0.89910(13) 0.00653(11) -0.20242(12) 0.0229(4) Uani 1 1 d . . . . .
H40 H 0.8753 -0.0425 -0.2151 0.027 Uiso 1 1 calc R . . . .
C41 C 0.88271(13) 0.05906(12) -0.26530(12) 0.0243(4) Uani 1 1 d . . . . .
C42 C 0.92188(13) 0.12980(11) -0.24580(12) 0.0249(4) Uani 1 1 d . . . . .
H42 H 0.9129 0.1658 -0.2880 0.030 Uiso 1 1 calc R . . . .
C44 C 0.82186(16) 0.04244(13) -0.35150(13) 0.0357(5) Uani 1 1 d . . . . .
H44 H 0.8382 0.0776 -0.3890 0.043 Uiso 1 1 calc R . . . .
C46 C 0.8316(2) -0.03706(15) -0.37938(15) 0.0504(7) Uani 1 1 d . . . . .
H46A H 0.8941 -0.0470 -0.3721 0.076 Uiso 1 1 calc GR . . . .
H46B H 0.7963 -0.0425 -0.4370 0.076 Uiso 1 1 calc GR . . . .
H46C H 0.8107 -0.0728 -0.3469 0.076 Uiso 1 1 calc GR . . . .
C45 C 0.72533(18) 0.05812(19) -0.35922(17) 0.0595(8) Uani 1 1 d . . . . .
H45A H 0.6875 0.0501 -0.4157 0.089 Uiso 1 1 calc GR . . . .
H45B H 0.7196 0.1101 -0.3435 0.089 Uiso 1 1 calc GR . . . .
H45C H 0.7071 0.0242 -0.3233 0.089 Uiso 1 1 calc GR . . . .
C1S C 1.0106(2) 0.43150(16) 0.21709(17) 0.0674(9) Uani 1 1 d D . . . .
H1S H 1.0719 0.4371 0.2466 0.081 Uiso 1 1 calc R . . . .
C2S C 0.9489(2) 0.43657(17) 0.25699(19) 0.0766(10) Uani 1 1 d D . . . .
H2S H 0.9678 0.4453 0.3140 0.092 Uiso 1 1 calc R . . . .
C5S C 0.89456(15) 0.41080(15) 0.09191(17) 0.0501(6) Uani 1 1 d D . . . .
H5S H 0.8760 0.4017 0.0349 0.060 Uiso 1 1 calc R . . . .
C6S C 0.98309(16) 0.41831(16) 0.13476(16) 0.0568(7) Uani 1 1 d D . . . .
H6S H 1.0255 0.4144 0.1074 0.068 Uiso 1 1 calc R . . . .
C4S C 0.83265(19) 0.41626(16) 0.13066(18) 0.0586(7) Uani 1 1 d D . . . .
H4S H 0.7714 0.4114 0.1005 0.070 Uiso 1 1 calc R . . . .
C3S C 0.8596(2) 0.42892(17) 0.21360(19) 0.0734(9) Uani 1 1 d D . . . .
H3S H 0.8169 0.4324 0.2408 0.088 Uiso 1 1 calc R . . . .
C23 C 0.5703(3) -0.2149(3) 0.0564(4) 0.0446(15) Uani 0.561(7) 1 d . . P A 1
H23 H 0.5895 -0.2449 0.1078 0.054 Uiso 0.561(7) 1 calc R . P A 1
C24 C 0.5870(7) -0.2651(5) -0.0086(7) 0.051(2) Uani 0.561(7) 1 d . . P A 1
H24A H 0.5490 -0.3096 -0.0169 0.076 Uiso 0.561(7) 1 calc GR . P A 1
H24B H 0.6493 -0.2806 0.0094 0.076 Uiso 0.561(7) 1 calc GR . P A 1
H24C H 0.5732 -0.2374 -0.0599 0.076 Uiso 0.561(7) 1 calc GR . P A 1
C25 C 0.4750(4) -0.1968(3) 0.0413(4) 0.0577(19) Uani 0.561(7) 1 d . . P A 1
H25A H 0.4694 -0.1675 0.0871 0.087 Uiso 0.561(7) 1 calc GR . P A 1
H25B H 0.4411 -0.2433 0.0359 0.087 Uiso 0.561(7) 1 calc GR . P A 1
H25C H 0.4521 -0.1675 -0.0090 0.087 Uiso 0.561(7) 1 calc GR . P A 1
C23B C 0.5488(4) -0.1941(3) 0.0129(4) 0.0283(14) Uiso 0.439(7) 1 d . . P A 2
H23B H 0.4941 -0.1719 -0.0267 0.034 Uiso 0.439(7) 1 calc R . P A 2
C24B C 0.5792(11) -0.2549(9) -0.0280(9) 0.047(3) Uiso 0.439(7) 1 d . . P A 2
H24D H 0.5970 -0.2343 -0.0725 0.070 Uiso 0.439(7) 1 calc GR . P A 2
H24E H 0.5310 -0.2909 -0.0500 0.070 Uiso 0.439(7) 1 calc GR . P A 2
H24F H 0.6299 -0.2801 0.0113 0.070 Uiso 0.439(7) 1 calc GR . P A 2
C25B C 0.5241(5) -0.2290(4) 0.0846(4) 0.050(2) Uiso 0.439(7) 1 d . . P A 2
H25D H 0.5779 -0.2479 0.1259 0.075 Uiso 0.439(7) 1 calc GR . P A 2
H25E H 0.4825 -0.2705 0.0642 0.075 Uiso 0.439(7) 1 calc GR . P A 2
H25F H 0.4965 -0.1908 0.1088 0.075 Uiso 0.439(7) 1 calc GR . P A 2

loop_
_atom_site_aniso_label
_atom_site_aniso_U_11
_atom_site_aniso_U_22
_atom_site_aniso_U_33
_atom_site_aniso_U_23
_atom_site_aniso_U_13
_atom_site_aniso_U_12
C17 0.0262(17) 0.0280(17) 0.0256(17) -0.0018(9) 0.0106(10) 0.0002(9)
C18 0.029(2) 0.027(2) 0.036(3) 0.0012(18) 0.0079(19) 0.0001(18)
C19 0.036(3) 0.026(2) 0.036(3) 0.0049(19) 0.011(2) -0.0025(18)
C20 0.040(3) 0.024(2) 0.046(3) -0.001(2) 0.024(2) -0.0048(19)
C21 0.0161(19) 0.043(3) 0.037(3) 0.001(2) 0.0046(17) -0.0006(17)
C22 0.034(2) 0.025(2) 0.030(2) 0.0089(19) 0.0132(19) 0.0042(17)
Sm1 0.01873(5) 0.01528(5) 0.01771(5) -0.00189(4) 0.00765(4) -0.00166(4)
P1 0.0227(2) 0.0195(2) 0.0213(2) -0.00050(19) 0.0116(2) 0.00015(19)
C1 0.0265(10) 0.0208(10) 0.0229(10) -0.0020(8) 0.0124(8) -0.0014(8)
C11 0.0233(10) 0.0237(10) 0.0224(10) 0.0006(8) 0.0097(8) -0.0033(8)
C16 0.0321(11) 0.0283(11) 0.0282(11) 0.0008(9) 0.0117(9) 0.0012(9)
C5 0.0257(10) 0.0272(10) 0.0209(9) -0.0001(8) 0.0107(8) 0.0031(8)
C12 0.0362(12) 0.0381(13) 0.0263(11) 0.0007(9) 0.0137(9) 0.0054(10)
C13 0.0431(14) 0.0569(16) 0.0235(11) 0.0003(10) 0.0150(10) 0.0006(12)
C6 0.0329(12) 0.0262(11) 0.0381(12) -0.0033(9) 0.0170(10) 0.0016(9)
C14 0.0384(13) 0.0439(14) 0.0262(11) 0.0091(10) 0.0052(10) -0.0083(11)
C10 0.0302(11) 0.0307(11) 0.0331(11) 0.0023(9) 0.0143(9) 0.0012(9)
C7 0.0442(14) 0.0289(12) 0.0580(16) -0.0052(11) 0.0205(12) 0.0074(10)
C8 0.0354(13) 0.0458(15) 0.0456(14) -0.0058(11) 0.0178(11) 0.0145(11)
C9 0.0273(11) 0.0492(14) 0.0377(13) 0.0012(11) 0.0156(10) 0.0031(10)
C15 0.0374(13) 0.0282(11) 0.0362(12) 0.0055(10) 0.0070(10) 0.0018(10)
N1 0.0231(8) 0.0186(8) 0.0219(8) -0.0013(6) 0.0112(7) -0.0019(6)
N2 0.0235(8) 0.0211(8) 0.0237(8) -0.0019(7) 0.0122(7) -0.0026(7)
C3 0.0404(13) 0.0421(13) 0.0361(12) -0.0197(10) 0.0219(11) -0.0210(11)
C4 0.0236(10) 0.0183(9) 0.0216(9) -0.0012(7) 0.0102(8) -0.0025(7)
C2 0.0431(14) 0.0493(15) 0.0320(12) -0.0209(11) 0.0223(11) -0.0173(11)
P2 0.0209(2) 0.0149(2) 0.0186(2) -0.00114(18) 0.00808(19) -0.00277(18)
C32 0.0300(11) 0.0160(9) 0.0204(9) -0.0024(7) 0.0095(8) -0.0041(8)
C37 0.0342(12) 0.0305(12) 0.0368(12) 0.0043(9) 0.0166(10) -0.0053(9)
C33 0.0388(13) 0.0263(11) 0.0334(12) 0.0028(9) 0.0152(10) 0.0037(9)
C34 0.0621(17) 0.0299(12) 0.0421(14) 0.0088(10) 0.0171(13) 0.0147(12)
C26 0.0217(10) 0.0219(10) 0.0193(9) 0.0000(7) 0.0076(8) -0.0033(8)
C27 0.0226(10) 0.0214(10) 0.0247(10) -0.0022(8) 0.0096(8) -0.0031(8)
C31 0.0318(11) 0.0218(10) 0.0301(11) -0.0054(8) 0.0077(9) -0.0030(8)
C28 0.0235(11) 0.0252(11) 0.0388(12) -0.0035(9) 0.0079(9) -0.0008(8)
C30 0.0283(11) 0.0324(12) 0.0358(12) -0.0075(10) 0.0009(10) -0.0083(9)
C29 0.0221(11) 0.0363(13) 0.0425(13) 0.0004(10) 0.0006(10) -0.0010(9)
C35 0.0755(19) 0.0251(12) 0.0382(13) 0.0093(10) 0.0235(13) -0.0027(12)
C36 0.0541(16) 0.0413(14) 0.0443(14) 0.0085(11) 0.0245(13) -0.0123(12)
O1 0.0502(10) 0.0331(9) 0.0288(8) 0.0054(7) 0.0159(7) 0.0146(7)
C50 0.0319(12) 0.0449(14) 0.0258(11) 0.0012(10) 0.0047(9) 0.0039(10)
C48 0.0536(16) 0.0344(13) 0.0518(16) 0.0054(12) 0.0124(13) 0.0109(12)
C47 0.079(2) 0.0493(16) 0.0348(13) 0.0092(12) 0.0256(14) 0.0363(15)
C49 0.0478(16) 0.0568(17) 0.0425(15) 0.0189(13) 0.0109(12) 0.0023(13)
C38 0.0186(9) 0.0199(9) 0.0191(9) -0.0010(7) 0.0075(7) 0.0018(7)
C43 0.0261(10) 0.0194(9) 0.0226(10) 0.0000(8) 0.0088(8) -0.0022(8)
N3 0.0225(8) 0.0167(8) 0.0171(7) -0.0009(6) 0.0063(6) -0.0026(6)
C39 0.0213(9) 0.0186(9) 0.0206(9) -0.0008(7) 0.0089(8) -0.0002(7)
C40 0.0263(10) 0.0216(10) 0.0219(10) -0.0036(8) 0.0096(8) -0.0035(8)
C41 0.0251(10) 0.0289(10) 0.0190(9) -0.0014(8) 0.0075(8) -0.0014(8)
C42 0.0292(11) 0.0253(10) 0.0213(10) 0.0053(8) 0.0099(8) 0.0014(8)
C44 0.0425(13) 0.0423(13) 0.0186(10) 0.0010(9) 0.0050(9) -0.0094(10)
C46 0.0631(18) 0.0532(17) 0.0283(12) -0.0150(11) 0.0061(12) -0.0124(14)
C45 0.0399(15) 0.082(2) 0.0407(15) -0.0059(15) -0.0083(12) 0.0022(15)
C1S 0.0666(19) 0.0404(15) 0.072(2) -0.0093(14) -0.0081(16) 0.0118(14)
C2S 0.136(3) 0.0393(16) 0.0490(17) -0.0006(13) 0.0226(19) -0.0025(19)
C5S 0.0495(15) 0.0423(14) 0.0569(16) -0.0084(12) 0.0154(13) 0.0014(12)
C6S 0.0467(15) 0.0486(15) 0.0737(19) -0.0163(14) 0.0181(14) 0.0064(13)
C4S 0.0525(16) 0.0400(14) 0.086(2) -0.0108(14) 0.0264(15) -0.0045(13)
C3S 0.109(3) 0.0411(16) 0.099(2) -0.0065(16) 0.073(2) -0.0132(17)
C23 0.038(3) 0.043(3) 0.058(4) -0.006(3) 0.022(3) -0.017(2)
C24 0.037(3) 0.030(4) 0.071(6) -0.016(4) -0.003(4) -0.011(3)
C25 0.042(3) 0.051(3) 0.091(5) -0.018(3) 0.036(3) -0.021(2)

loop_
_atom_type_symbol
_atom_type_description
_atom_type_scat_dispersion_real
_atom_type_scat_dispersion_imag
_atom_type_scat_source
C C 0.0033 0.0016 'International Tables Vol C Tables 4.2.6.8 and 6.1.1.4'
H H 0.0000 0.0000 'International Tables Vol C Tables 4.2.6.8 and 6.1.1.4'
N N 0.0061 0.0033 'International Tables Vol C Tables 4.2.6.8 and 6.1.1.4'
O O 0.0106 0.0060 'International Tables Vol C Tables 4.2.6.8 and 6.1.1.4'
P P 0.1023 0.0942 'International Tables Vol C Tables 4.2.6.8 and 6.1.1.4'
Sm Sm -0.1638 3.4418 'International Tables Vol C Tables 4.2.6.8 and 6.1.1.4'

loop_
_geom_angle_atom_site_label_1
_geom_angle_atom_site_label_2
_geom_angle_atom_site_label_3
_geom_angle
_geom_angle_site_symmetry_1
_geom_angle_site_symmetry_3
C18B C17B C22B 120.0 . .
C18B C17B N2 117.9(3) . .
C22B C17B N2 121.6(3) . .
C17B C18B H18B 120.0 . .
C19B C18B C17B 120.0 . .
C19B C18B H18B 120.0 . .
C18B C19B H19B 120.0 . .
C18B C19B C20B 120.0 . .
C20B C19B H19B 120.0 . .
C19B C20B C23B 119.7(4) . .
C21B C20B C19B 120.0 . .
C21B C20B C23B 120.1(4) . .
C20B C21B H21B 120.0 . .
C22B C21B C20B 120.0 . .
C22B C21B H21B 120.0 . .
C17B C22B H22B 120.0 . .
C21B C22B C17B 120.0 . .
C21B C22B H22B 120.0 . .
C18 C17 C22 120.0 . .
C18 C17 N2 120.5(2) . .
C22 C17 N2 119.2(2) . .
C17 C18 H18 120.0 . .
C17 C18 C19 120.0 . .
C19 C18 H18 120.0 . .
C18 C19 H19 120.0 . .
C20 C19 C18 120.0 . .
C20 C19 H19 120.0 . .
C19 C20 C23 117.3(3) . .
C21 C20 C19 120.0 . .
C21 C20 C23 122.7(3) . .
C20 C21 H21 120.0 . .
C20 C21 C22 120.0 . .
C22 C21 H21 120.0 . .
C17 C22 H22 120.0 . .
C21 C22 C17 120.0 . .
C21 C22 H22 120.0 . .
N1 Sm1 Sm1 101.27(4) . 3_755
N1 Sm1 N2 68.56(5) . .
N1 Sm1 C27 153.65(6) . 3_755
N1 Sm1 O1 77.18(5) . .
N1 Sm1 C38 101.37(5) . 3_755
N1 Sm1 C38 91.41(5) . .
N1 Sm1 N3 128.64(5) . 3_755
N1 Sm1 N3 69.24(5) . .
N1 Sm1 C39 76.20(5) . 3_755
N1 Sm1 C39 119.29(5) . .
N2 Sm1 Sm1 144.74(4) . 3_755
N2 Sm1 C27 89.25(6) . 3_755
N2 Sm1 O1 81.30(5) . .
N2 Sm1 C38 152.51(5) . .
N2 Sm1 C38 91.72(5) . 3_755
N2 Sm1 N3 108.64(5) . 3_755
N2 Sm1 N3 137.77(5) . .
N2 Sm1 C39 94.66(5) . 3_755
N2 Sm1 C39 163.76(6) . .
C27 Sm1 Sm1 105.08(4) 3_755 3_755
C27 Sm1 C38 93.01(6) 3_755 3_755
C27 Sm1 C38 103.90(6) 3_755 .
C27 Sm1 N3 130.85(5) 3_755 .
C27 Sm1 C39 79.01(6) 3_755 .
C27 Sm1 C39 121.30(6) 3_755 3_755
O1 Sm1 Sm1 130.88(4) . 3_755
O1 Sm1 C27 85.83(6) . 3_755
O1 Sm1 C38 75.81(5) . .
O1 Sm1 C38 172.93(5) . 3_755
O1 Sm1 N3 88.25(5) . .
O1 Sm1 C39 152.66(5) . 3_755
O1 Sm1 C39 86.65(5) . .
C38 Sm1 Sm1 56.14(4) 3_755 3_755
C38 Sm1 Sm1 55.07(3) . 3_755
C38 Sm1 C38 111.21(4) 3_755 .
N3 Sm1 Sm1 48.24(3) . 3_755
N3 Sm1 Sm1 50.24(3) 3_755 3_755
N3 Sm1 C27 70.79(6) 3_755 3_755
N3 Sm1 O1 154.06(5) 3_755 .
N3 Sm1 C38 28.27(5) . .
N3 Sm1 C38 28.65(5) 3_755 3_755
N3 Sm1 C38 97.74(5) . 3_755
N3 Sm1 C38 98.53(5) 3_755 .
N3 Sm1 N3 98.48(4) 3_755 .
N3 Sm1 C39 76.60(5) . 3_755
N3 Sm1 C39 78.21(5) 3_755 .
N3 Sm1 C39 52.54(5) 3_755 3_755
N3 Sm1 C39 51.93(5) . .
C39 Sm1 Sm1 50.70(4) . 3_755
C39 Sm1 Sm1 50.30(4) 3_755 3_755
C39 Sm1 C38 99.99(5) . 3_755
C39 Sm1 C38 28.46(5) 3_755 3_755
C39 Sm1 C38 98.68(5) 3_755 .
C39 Sm1 C38 28.08(5) . .
C39 Sm1 C39 101.00(5) . 3_755
C1 P1 C11 110.31(9) . .
C1 P1 C5 109.96(9) . .
C11 P1 C5 102.22(9) . .
N2 P1 C1 105.16(9) . .
N2 P1 C11 112.73(9) . .
N2 P1 C5 116.51(9) . .
N1 C1 P1 116.67(14) . .
N1 C1 C2 110.54(17) . .
C2 C1 P1 132.79(16) . .
C16 C11 P1 117.36(15) . .
C16 C11 C12 118.84(19) . .
C12 C11 P1 123.79(16) . .
C11 C16 H16 119.9 . .
C15 C16 C11 120.3(2) . .
C15 C16 H16 119.9 . .
C6 C5 P1 121.86(16) . .
C6 C5 C10 119.06(19) . .
C10 C5 P1 119.04(16) . .
C11 C12 H12 119.8 . .
C13 C12 C11 120.3(2) . .
C13 C12 H12 119.8 . .
C12 C13 H13 120.0 . .
C14 C13 C12 120.1(2) . .
C14 C13 H13 120.0 . .
C5 C6 H6 120.1 . .
C5 C6 C7 119.8(2) . .
C7 C6 H6 120.1 . .
C13 C14 H14 120.0 . .
C13 C14 C15 119.9(2) . .
C15 C14 H14 120.0 . .
C5 C10 H10 119.8 . .
C9 C10 C5 120.4(2) . .
C9 C10 H10 119.8 . .
C6 C7 H7 119.6 . .
C8 C7 C6 120.7(2) . .
C8 C7 H7 119.6 . .
C7 C8 H8 120.0 . .
C7 C8 C9 119.9(2) . .
C9 C8 H8 120.0 . .
C10 C9 H9 120.0 . .
C8 C9 C10 120.1(2) . .
C8 C9 H9 120.0 . .
C16 C15 H15 119.8 . .
C14 C15 C16 120.4(2) . .
C14 C15 H15 119.8 . .
C1 N1 Sm1 126.02(12) . .
C4 N1 Sm1 126.45(12) . .
C4 N1 C1 106.31(15) . .
C17B N2 Sm1 113.6(3) . .
C17B N2 P1 123.6(3) . .
C17 N2 Sm1 115.2(2) . .
C17 N2 P1 121.4(2) . .
P1 N2 Sm1 122.81(8) . .
C4 C3 H3 126.7 . .
C4 C3 C2 106.57(19) . .
C2 C3 H3 126.7 . .
N1 C4 C3 110.35(17) . .
N1 C4 P2 117.38(14) . .
C3 C4 P2 131.89(16) . .
C1 C2 C3 106.23(18) . .
C1 C2 H2 126.9 . .
C3 C2 H2 126.9 . .
C4 P2 C32 108.13(9) . .
C4 P2 C26 109.83(9) . .
C26 P2 C32 108.74(9) . .
N3 P2 C4 106.92(9) . .
N3 P2 C32 114.18(8) . .
N3 P2 C26 108.98(9) . .
C37 C32 P2 119.65(16) . .
C33 C32 P2 120.43(16) . .
C33 C32 C37 119.47(19) . .
C32 C37 H37 120.2 . .
C36 C37 C32 119.6(2) . .
C36 C37 H37 120.2 . .
C32 C33 H33 119.9 . .
C32 C33 C34 120.1(2) . .
C34 C33 H33 119.9 . .
C33 C34 H34 120.0 . .
C35 C34 C33 119.9(2) . .
C35 C34 H34 120.0 . .
C27 C26 P2 117.01(14) . .
C31 C26 P2 118.48(15) . .
C31 C26 C27 124.38(18) . .
C26 C27 Sm1 121.29(13) . 3_755
C26 C27 C28 112.72(17) . .
C28 C27 Sm1 125.46(14) . 3_755
C26 C31 H31 120.3 . .
C30 C31 C26 119.40(19) . .
C30 C31 H31 120.3 . .
C27 C28 H28 117.9 . .
C29 C28 C27 124.2(2) . .
C29 C28 H28 117.9 . .
C31 C30 H30 120.5 . .
C31 C30 C29 118.9(2) . .
C29 C30 H30 120.5 . .
C28 C29 C30 120.4(2) . .
C28 C29 H29 119.8 . .
C30 C29 H29 119.8 . .
C34 C35 H35 119.9 . .
C36 C35 C34 120.2(2) . .
C36 C35 H35 119.9 . .
C37 C36 H36 119.7 . .
C35 C36 C37 120.7(2) . .
C35 C36 H36 119.7 . .
C50 O1 Sm1 127.42(13) . .
C50 O1 C47 106.51(17) . .
C47 O1 Sm1 125.43(13) . .
O1 C50 H50A 110.9 . .
O1 C50 H50B 110.9 . .
O1 C50 C49 104.15(19) . .
H50A C50 H50B 108.9 . .
C49 C50 H50A 110.9 . .
C49 C50 H50B 110.9 . .
H48A C48 H48B 109.0 . .
C47 C48 H48A 111.0 . .
C47 C48 H48B 111.0 . .
C47 C48 C49 103.9(2) . .
C49 C48 H48A 111.0 . .
C49 C48 H48B 111.0 . .
O1 C47 C48 106.84(19) . .
O1 C47 H47A 110.4 . .
O1 C47 H47B 110.4 . .
C48 C47 H47A 110.4 . .
C48 C47 H47B 110.4 . .
H47A C47 H47B 108.6 . .
C50 C49 C48 102.3(2) . .
C50 C49 H49A 111.3 . .
C50 C49 H49B 111.3 . .
C48 C49 H49A 111.3 . .
C48 C49 H49B 111.3 . .
H49A C49 H49B 109.2 . .
Sm1 C38 Sm1 68.79(4) 3_755 .
C43 C38 Sm1 145.43(13) . 3_755
C43 C38 Sm1 145.71(13) . .
C43 C38 N3 129.24(17) . .
C43 C38 C39 122.11(17) . .
N3 C38 Sm1 60.74(9) . .
N3 C38 Sm1 58.96(9) . 3_755
C39 C38 Sm1 61.63(10) . .
C39 C38 Sm1 63.62(10) . 3_755
C39 C38 N3 108.65(16) . .
C38 C43 H43 121.1 . .
C42 C43 C38 117.89(18) . .
C42 C43 H43 121.1 . .
Sm1 N3 Sm1 81.52(4) 3_755 .
P2 N3 Sm1 119.22(8) . .
P2 N3 Sm1 120.42(8) . 3_755
C38 N3 Sm1 90.99(10) . .
C38 N3 Sm1 92.39(10) . 3_755
C38 N3 P2 136.69(13) . .
Sm1 C39 Sm1 79.00(5) . 3_755
C38 C39 Sm1 87.92(11) . 3_755
C38 C39 Sm1 90.29(11) . .
C40 C39 Sm1 137.15(13) . 3_755
C40 C39 Sm1 130.91(13) . .
C40 C39 C38 116.91(17) . .
C39 C40 H40 118.5 . .
C41 C40 C39 122.92(18) . .
C41 C40 H40 118.5 . .
C40 C41 C42 117.48(18) . .
C40 C41 C44 122.24(19) . .
C42 C41 C44 120.24(18) . .
C43 C42 C41 122.54(18) . .
C43 C42 H42 118.7 . .
C41 C42 H42 118.7 . .
C41 C44 H44 107.5 . .
C41 C44 C46 113.3(2) . .
C41 C44 C45 110.46(19) . .
C46 C44 H44 107.5 . .
C46 C44 C45 110.4(2) . .
C45 C44 H44 107.5 . .
C44 C46 H46A 109.5 . .
C44 C46 H46B 109.5 . .
C44 C46 H46C 109.5 . .
H46A C46 H46B 109.5 . .
H46A C46 H46C 109.5 . .
H46B C46 H46C 109.5 . .
C44 C45 H45A 109.5 . .
C44 C45 H45B 109.5 . .
C44 C45 H45C 109.5 . .
H45A C45 H45B 109.5 . .
H45A C45 H45C 109.5 . .
H45B C45 H45C 109.5 . .
C2S C1S H1S 120.0 . .
C6S C1S H1S 120.0 . .
C6S C1S C2S 119.9(3) . .
C1S C2S H2S 120.1 . .
C1S C2S C3S 119.8(3) . .
C3S C2S H2S 120.1 . .
C6S C5S H5S 119.7 . .
C6S C5S C4S 120.5(3) . .
C4S C5S H5S 119.7 . .
C1S C6S H6S 119.9 . .
C5S C6S C1S 120.1(3) . .
C5S C6S H6S 119.9 . .
C5S C4S H4S 120.1 . .
C5S C4S C3S 119.8(3) . .
C3S C4S H4S 120.1 . .
C2S C3S H3S 120.1 . .
C4S C3S C2S 119.8(3) . .
C4S C3S H3S 120.1 . .
C20 C23 H23 105.6 . .
C24 C23 C20 110.2(5) . .
C24 C23 H23 105.6 . .
C25 C23 C20 114.6(4) . .
C25 C23 H23 105.6 . .
C25 C23 C24 114.3(6) . .
C23 C24 H24A 109.5 . .
C23 C24 H24B 109.5 . .
C23 C24 H24C 109.5 . .
H24A C24 H24B 109.5 . .
H24A C24 H24C 109.5 . .
H24B C24 H24C 109.5 . .
C23 C25 H25A 109.5 . .
C23 C25 H25B 109.5 . .
C23 C25 H25C 109.5 . .
H25A C25 H25B 109.5 . .
H25A C25 H25C 109.5 . .
H25B C25 H25C 109.5 . .
C20B C23B H23B 108.3 . .
C20B C23B C25B 110.0(5) . .
C24B C23B C20B 114.0(8) . .
C24B C23B H23B 108.3 . .
C24B C23B C25B 107.6(7) . .
C25B C23B H23B 108.3 . .
C23B C24B H24D 109.5 . .
C23B C24B H24E 109.5 . .
C23B C24B H24F 109.5 . .
H24D C24B H24E 109.5 . .
H24D C24B H24F 109.5 . .
H24E C24B H24F 109.5 . .
C23B C25B H25D 109.5 . .
C23B C25B H25E 109.5 . .
C23B C25B H25F 109.5 . .
H25D C25B H25E 109.5 . .
H25D C25B H25F 109.5 . .
H25E C25B H25F 109.5 . .

loop_
_geom_bond_atom_site_label_1
_geom_bond_atom_site_label_2
_geom_bond_distance
_geom_bond_site_symmetry_2
C17B C18B 1.3900 .
C17B C22B 1.3900 .
C17B N2 1.427(4) .
C18B H18B 0.9500 .
C18B C19B 1.3900 .
C19B H19B 0.9500 .
C19B C20B 1.3900 .
C20B C21B 1.3900 .
C20B C23B 1.546(6) .
C21B H21B 0.9500 .
C21B C22B 1.3900 .
C22B H22B 0.9500 .
C17 C18 1.3900 .
C17 C22 1.3900 .
C17 N2 1.476(3) .
C18 H18 0.9500 .
C18 C19 1.3900 .
C19 H19 0.9500 .
C19 C20 1.3900 .
C20 C21 1.3900 .
C20 C23 1.550(5) .
C21 H21 0.9500 .
C21 C22 1.3900 .
C22 H22 0.9500 .
Sm1 Sm1 3.3655(3) 3_755
Sm1 N1 2.4774(16) .
Sm1 N2 2.5303(16) .
Sm1 C27 2.5967(19) 3_755
Sm1 O1 2.5746(15) .
Sm1 C38 2.9597(18) 3_755
Sm1 C38 2.9979(18) .
Sm1 N3 2.5380(15) 3_755
Sm1 N3 2.6158(15) .
Sm1 C39 2.6532(19) 3_755
Sm1 C39 2.6378(18) .
P1 C1 1.769(2) .
P1 C11 1.814(2) .
P1 C5 1.818(2) .
P1 N2 1.5999(16) .
C1 N1 1.363(2) .
C1 C2 1.392(3) .
C11 C16 1.391(3) .
C11 C12 1.391(3) .
C16 H16 0.9500 .
C16 C15 1.381(3) .
C5 C6 1.389(3) .
C5 C10 1.396(3) .
C12 H12 0.9500 .
C12 C13 1.391(3) .
C13 H13 0.9500 .
C13 C14 1.373(3) .
C6 H6 0.9500 .
C6 C7 1.389(3) .
C14 H14 0.9500 .
C14 C15 1.380(3) .
C10 H10 0.9500 .
C10 C9 1.383(3) .
C7 H7 0.9500 .
C7 C8 1.371(4) .
C8 H8 0.9500 .
C8 C9 1.379(4) .
C9 H9 0.9500 .
C15 H15 0.9500 .
N1 C4 1.361(2) .
C3 H3 0.9500 .
C3 C4 1.393(3) .
C3 C2 1.394(3) .
C4 P2 1.7819(19) .
C2 H2 0.9500 .
P2 C32 1.8070(19) .
P2 C26 1.796(2) .
P2 N3 1.6086(15) .
C32 C37 1.391(3) .
C32 C33 1.384(3) .
C37 H37 0.9500 .
C37 C36 1.389(3) .
C33 H33 0.9500 .
C33 C34 1.391(3) .
C34 H34 0.9500 .
C34 C35 1.377(4) .
C26 C27 1.409(3) .
C26 C31 1.407(3) .
C27 Sm1 2.5967(19) 3_755
C27 C28 1.415(3) .
C31 H31 0.9500 .
C31 C30 1.381(3) .
C28 H28 0.9500 .
C28 C29 1.384(3) .
C30 H30 0.9500 .
C30 C29 1.385(3) .
C29 H29 0.9500 .
C35 H35 0.9500 .
C35 C36 1.366(4) .
C36 H36 0.9500 .
O1 C50 1.431(3) .
O1 C47 1.454(3) .
C50 H50A 0.9900 .
C50 H50B 0.9900 .
C50 C49 1.491(4) .
C48 H48A 0.9900 .
C48 H48B 0.9900 .
C48 C47 1.511(3) .
C48 C49 1.516(4) .
C47 H47A 0.9900 .
C47 H47B 0.9900 .
C49 H49A 0.9900 .
C49 H49B 0.9900 .
C38 Sm1 2.9597(18) 3_755
C38 C43 1.406(3) .
C38 N3 1.420(2) .
C38 C39 1.411(3) .
C43 H43 0.9500 .
C43 C42 1.387(3) .
N3 Sm1 2.5381(15) 3_755
C39 Sm1 2.6533(19) 3_755
C39 C40 1.399(3) .
C40 H40 0.9500 .
C40 C41 1.398(3) .
C41 C42 1.400(3) .
C41 C44 1.523(3) .
C42 H42 0.9500 .
C44 H44 1.0000 .
C44 C46 1.524(3) .
C44 C45 1.529(4) .
C46 H46A 0.9800 .
C46 H46B 0.9800 .
C46 H46C 0.9800 .
C45 H45A 0.9800 .
C45 H45B 0.9800 .
C45 H45C 0.9800 .
C1S H1S 0.9500 .
C1S C2S 1.382(3) .
C1S C6S 1.372(2) .
C2S H2S 0.9500 .
C2S C3S 1.384(3) .
C5S H5S 0.9500 .
C5S C6S 1.371(2) .
C5S C4S 1.371(2) .
C6S H6S 0.9500 .
C4S H4S 0.9500 .
C4S C3S 1.381(3) .
C3S H3S 0.9500 .
C23 H23 1.0000 .
C23 C24 1.533(12) .
C23 C25 1.492(8) .
C24 H24A 0.9800 .
C24 H24B 0.9800 .
C24 H24C 0.9800 .
C25 H25A 0.9800 .
C25 H25B 0.9800 .
C25 H25C 0.9800 .
C23B H23B 1.0000 .
C23B C24B 1.463(17) .
C23B C25B 1.557(9) .
C24B H24D 0.9800 .
C24B H24E 0.9800 .
C24B H24F 0.9800 .
C25B H25D 0.9800 .
C25B H25E 0.9800 .
C25B H25F 0.9800 .

loop_
_geom_torsion_atom_site_label_1
_geom_torsion_atom_site_label_2
_geom_torsion_atom_site_label_3
_geom_torsion_atom_site_label_4
_geom_torsion
_geom_torsion_site_symmetry_1
_geom_torsion_site_symmetry_4
C17B C18B C19B C20B 0.0 . .
C18B C17B C22B C21B 0.0 . .
C18B C17B N2 C17 -21(3) . .
C18B C17B N2 Sm1 81.7(3) . .
C18B C17B N2 P1 -99.1(3) . .
C18B C19B C20B C21B 0.0 . .
C18B C19B C20B C23B 174.7(4) . .
C19B C20B C21B C22B 0.0 . .
C19B C20B C23B C24B -54.4(8) . .
C19B C20B C23B C25B 66.7(6) . .
C20B C21B C22B C17B 0.0 . .
C21B C20B C23B C24B 120.4(7) . .
C21B C20B C23B C25B -118.6(5) . .
C22B C17B C18B C19B 0.0 . .
C22B C17B N2 C17 167(3) . .
C22B C17B N2 Sm1 -90.1(4) . .
C22B C17B N2 P1 89.0(4) . .
C17 C18 C19 C20 0.0 . .
C18 C17 C22 C21 0.0 . .
C18 C17 N2 C17B 156(3) . .
C18 C17 N2 Sm1 75.6(3) . .
C18 C17 N2 P1 -96.1(3) . .
C18 C19 C20 C21 0.0 . .
C18 C19 C20 C23 177.6(4) . .
C19 C20 C21 C22 0.0 . .
C19 C20 C23 C24 -74.0(6) . .
C19 C20 C23 C25 155.4(5) . .
C20 C21 C22 C17 0.0 . .
C21 C20 C23 C24 103.6(6) . .
C21 C20 C23 C25 -27.0(6) . .
C22 C17 C18 C19 0.0 . .
C22 C17 N2 C17B -17(3) . .
C22 C17 N2 Sm1 -98.0(3) . .
C22 C17 N2 P1 90.3(3) . .
Sm1 N1 C4 C3 -168.70(15) . .
Sm1 N1 C4 P2 5.1(2) . .
Sm1 C27 C28 C29 -170.35(17) 3_755 .
Sm1 O1 C50 C49 -134.38(17) . .
Sm1 O1 C47 C48 153.16(17) . .
Sm1 C38 C43 C42 -81.7(3) . .
Sm1 C38 C43 C42 93.2(3) 3_755 .
Sm1 C38 N3 Sm1 81.56(5) . 3_755
Sm1 C38 N3 Sm1 -81.56(5) 3_755 .
Sm1 C38 N3 P2 141.6(2) 3_755 .
Sm1 C38 N3 P2 -136.89(19) . .
Sm1 C38 C39 Sm1 -78.98(5) . 3_755
Sm1 C38 C39 Sm1 78.98(5) 3_755 .
Sm1 C38 C39 C40 137.48(18) . .
Sm1 C38 C39 C40 -143.54(18) 3_755 .
Sm1 C39 C40 C41 115.85(19) . .
Sm1 C39 C40 C41 -119.9(2) 3_755 .
P1 C1 N1 Sm1 -10.5(2) . .
P1 C1 N1 C4 -178.49(14) . .
P1 C1 C2 C3 178.67(19) . .
P1 C11 C16 C15 -176.18(17) . .
P1 C11 C12 C13 176.01(18) . .
P1 C5 C6 C7 -176.34(18) . .
P1 C5 C10 C9 176.70(17) . .
C1 P1 C11 C16 -78.77(18) . .
C1 P1 C11 C12 102.59(19) . .
C1 P1 C5 C6 -1.0(2) . .
C1 P1 C5 C10 -178.71(16) . .
C1 P1 N2 C17B -177.0(3) . .
C1 P1 N2 C17 173.2(2) . .
C1 P1 N2 Sm1 2.07(12) . .
C1 N1 C4 C3 -0.7(2) . .
C1 N1 C4 P2 173.00(14) . .
C11 P1 C1 N1 126.64(15) . .
C11 P1 C1 C2 -52.2(3) . .
C11 P1 C5 C6 116.15(18) . .
C11 P1 C5 C10 -61.55(18) . .
C11 P1 N2 C17B 62.8(3) . .
C11 P1 N2 C17 53.0(2) . .
C11 P1 N2 Sm1 -118.16(10) . .
C11 C16 C15 C14 -0.1(3) . .
C11 C12 C13 C14 0.2(4) . .
C16 C11 C12 C13 -2.6(3) . .
C5 P1 C1 N1 -121.37(15) . .
C5 P1 C1 C2 59.8(3) . .
C5 P1 C11 C16 164.32(16) . .
C5 P1 C11 C12 -14.3(2) . .
C5 P1 N2 C17B -54.9(3) . .
C5 P1 N2 C17 -64.8(2) . .
C5 P1 N2 Sm1 124.10(10) . .
C5 C6 C7 C8 -0.2(4) . .
C5 C10 C9 C8 -0.4(3) . .
C12 C11 C16 C15 2.5(3) . .
C12 C13 C14 C15 2.2(4) . .
C13 C14 C15 C16 -2.3(4) . .
C6 C5 C10 C9 -1.1(3) . .
C6 C7 C8 C9 -1.2(4) . .
C10 C5 C6 C7 1.4(3) . .
C7 C8 C9 C10 1.5(4) . .
N1 C1 C2 C3 -0.2(3) . .
N1 C4 P2 C32 125.81(15) . .
N1 C4 P2 C26 -115.67(15) . .
N1 C4 P2 N3 2.44(17) . .
N2 C17B C18B C19B -172.0(5) . .
N2 C17B C22B C21B 171.7(5) . .
N2 C17 C18 C19 -173.6(4) . .
N2 C17 C22 C21 173.6(4) . .
N2 P1 C1 N1 4.82(18) . .
N2 P1 C1 C2 -174.0(2) . .
N2 P1 C11 C16 38.45(19) . .
N2 P1 C11 C12 -140.19(18) . .
N2 P1 C5 C6 -120.49(18) . .
N2 P1 C5 C10 61.80(19) . .
C3 C4 P2 C32 -62.1(2) . .
C3 C4 P2 C26 56.4(2) . .
C3 C4 P2 N3 174.6(2) . .
C4 C3 C2 C1 -0.3(3) . .
C4 P2 C32 C37 149.36(17) . .
C4 P2 C32 C33 -38.40(19) . .
C4 P2 C26 C27 111.10(15) . .
C4 P2 C26 C31 -64.96(18) . .
C4 P2 N3 Sm1 -8.09(11) . .
C4 P2 N3 Sm1 -105.70(10) . 3_755
C4 P2 N3 C38 120.38(19) . .
C2 C1 N1 Sm1 168.59(15) . .
C2 C1 N1 C4 0.6(2) . .
C2 C3 C4 N1 0.6(3) . .
C2 C3 C4 P2 -171.90(18) . .
P2 C32 C37 C36 171.50(18) . .
P2 C32 C33 C34 -170.93(18) . .
P2 C26 C27 Sm1 -3.8(2) . 3_755
P2 C26 C27 C28 -175.82(15) . .
P2 C26 C31 C30 174.88(17) . .
C32 P2 C26 C27 -130.76(15) . .
C32 P2 C26 C31 53.19(18) . .
C32 P2 N3 Sm1 134.75(9) . 3_755
C32 P2 N3 Sm1 -127.63(9) . .
C32 P2 N3 C38 0.8(2) . .
C32 C37 C36 C35 -0.1(4) . .
C32 C33 C34 C35 -1.0(4) . .
C37 C32 C33 C34 1.3(3) . .
C33 C32 C37 C36 -0.8(3) . .
C33 C34 C35 C36 0.1(4) . .
C34 C35 C36 C37 0.4(4) . .
C26 P2 C32 C37 30.15(19) . .
C26 P2 C32 C33 -157.62(16) . .
C26 P2 N3 Sm1 12.96(11) . 3_755
C26 P2 N3 Sm1 110.58(9) . .
C26 P2 N3 C38 -120.95(19) . .
C26 C27 C28 C29 1.3(3) . .
C26 C31 C30 C29 0.5(3) . .
C27 C26 C31 C30 -0.9(3) . .
C27 C28 C29 C30 -1.7(4) . .
C31 C26 C27 Sm1 172.02(15) . 3_755
C31 C26 C27 C28 0.0(3) . .
C31 C30 C29 C28 0.7(4) . .
O1 C50 C49 C48 -40.3(2) . .
C50 O1 C47 C48 -18.2(3) . .
C47 O1 C50 C49 36.8(3) . .
C47 C48 C49 C50 28.3(3) . .
C49 C48 C47 O1 -7.1(3) . .
C38 C43 C42 C41 -1.6(3) . .
C38 C39 C40 C41 -0.7(3) . .
C43 C38 N3 Sm1 139.92(19) . .
C43 C38 N3 Sm1 -138.53(19) . 3_755
C43 C38 N3 P2 3.0(3) . .
C43 C38 C39 Sm1 140.70(17) . 3_755
C43 C38 C39 Sm1 -140.32(17) . .
C43 C38 C39 C40 -2.8(3) . .
N3 P2 C32 C37 -91.77(18) . .
N3 P2 C32 C33 80.46(18) . .
N3 P2 C26 C27 -5.73(17) . .
N3 P2 C26 C31 178.22(15) . .
N3 C38 C43 C42 -176.13(18) . .
N3 C38 C39 Sm1 39.77(14) . .
N3 C38 C39 Sm1 -39.21(13) . 3_755
N3 C38 C39 C40 177.25(16) . .
C39 C38 C43 C42 4.0(3) . .
C39 C38 N3 Sm1 -40.18(14) . .
C39 C38 N3 Sm1 41.37(14) . 3_755
C39 C38 N3 P2 -177.07(15) . .
C39 C40 C41 C42 2.9(3) . .
C39 C40 C41 C44 -174.7(2) . .
C40 C41 C42 C43 -1.7(3) . .
C40 C41 C44 C46 -39.5(3) . .
C40 C41 C44 C45 84.9(3) . .
C42 C41 C44 C46 142.9(2) . .
C42 C41 C44 C45 -92.7(3) . .
C44 C41 C42 C43 175.93(19) . .
C1S C2S C3S C4S 0.0(5) . .
C2S C1S C6S C5S 0.6(5) . .
C5S C4S C3S C2S 0.5(5) . .
C6S C1S C2S C3S -0.5(5) . .
C6S C5S C4S C3S -0.4(4) . .
C4S C5S C6S C1S -0.1(4) . .
C23 C20 C21 C22 -177.5(4) . .
C23B C20B C21B C22B -174.7(4) . .
